data_4030362
loop_
_publ_author_name
'Thomas, P.'
'Mercurio, D.'
'Mercurio, J. P.'
'Frit, B.'

_publ_section_title
;
 Powder neutron diffraction study of alkali-substituted cordierites with
 MxMg2Al4+xSi5-xO18 (M = K, Cs; 0<x<1) formula
;
_journal_name_full 'European Journal of Solid State and Inorganic Chemistry'
_journal_page_first 1011
_journal_page_last 1020
_journal_volume 28
_journal_year 1991
_chemical_formula_sum 'Al5 Cs Mg2 O18 Si4'
_chemical_formula_weight 716.754
_space_group_IT_number 192
_symmetry_cell_setting hexagonal
_symmetry_Int_Tables_number 192
_symmetry_space_group_name_Hall '-P 6 2c'
_symmetry_space_group_name_H-M 'P 6/m c c'
_cell_angle_alpha 90
_cell_angle_beta 90
_cell_angle_gamma 120
_cell_formula_units_Z 2
_cell_length_a 9.8060(2)
_cell_length_b 9.8060(2)
_cell_length_c 9.4453(3)
_cell_volume 786.56(3)
_diffrn_ambient_temperature 293
_diffrn_radiation_probe neutron
_diffrn_radiation_type white
_exptl_crystal_density_diffrn 3.033
_pd_proc_ls_prof_R_factor 0.0481
_cod_data_source_file EJSSIC-1991-28-1011-1020-6.cif
_cod_data_source_block cordierite-6
_cod_original_cell_volume 786.56(5)
_cod_database_code 4030362

loop_
_symmetry_equiv_pos_site_id
_symmetry_equiv_pos_as_xyz
1 x,y,z
2 x-y,x,z
3 -y,x-y,z
4 -x,-y,z
5 -x+y,-x,z
6 y,-x+y,z
7 -y,-x,1/2-z
8 x-y,-y,1/2-z
9 x,x-y,1/2-z
10 y,x,1/2-z
11 -x+y,y,1/2-z
12 -x,-x+y,1/2-z
13 -x,-y,-z
14 -x+y,-x,-z
15 y,-x+y,-z
16 x,y,-z
17 x-y,x,-z
18 -y,x-y,-z
19 y,x,1/2+z
20 -x+y,y,1/2+z
21 -x,-x+y,1/2+z
22 -y,-x,1/2+z
23 x-y,-y,1/2+z
24 x,x-y,1/2+z

loop_
_atom_site_label
_atom_site_type_symbol
_atom_site_thermal_displace_type
_atom_site_fract_x
_atom_site_fract_y
_atom_site_fract_z
_atom_site_occupancy
_atom_site_U_iso_or_equiv
Al1 Al Uiso 0.50000 0.50000 0.25000 0.570 0.0025(10)
Al2 Al Uiso 0.3733(4) 0.2659(4) 0.00000 0.56(2) 0.0036(6)
Mg Mg Uiso 0.33333 0.66667 0.25000 1.000 0.0017(9)
O1 O Uiso 0.48610(10) 0.3494(2) 0.1442(2) 1.000 0.0079(3)
O2 O Uiso 0.2260(3) 0.2998(3) 0.00000 1.000 0.0170(5)
Si1 Si Uiso 0.50000 0.50000 0.25000 0.430 0.0025(10)
Si2 Si Uiso 0.3733(4) 0.2659(4) 0.00000 0.45(2) 0.0036(6)
Cs Cs Uiso 0.00000 0.00000 0.260(5) 0.500 0.049(4)

loop_
_geom_angle_atom_site_label_1
_geom_angle_atom_site_label_2
_geom_angle_atom_site_label_3
_geom_angle
_geom_angle_site_symmetry_1
_geom_angle_site_symmetry_3
_geom_angle_publ_flag
O1 Si1 O1 124.46(6) . 10_555 yes
O1 Si1 O1 109.48(8) . 4_665 yes
O1 Si1 O1 95.77(7) . 7_665 yes
O1 Si1 O1 109.48(9) 7_665 10_555 yes
O1 Si1 O1 124.46(6) 4_665 7_665 yes
O1 Si1 O1 95.77(7) 4_665 10_555 yes
O1 Si2 O2 109.44(17) . . yes
O2 Si2 O2 107.9(3) . 6_555 yes
O1 Si2 O2 111.18(18) . 6_555 yes
O1 Si2 O1 107.8(2) . 16_555 yes
O1 Si2 O2 109.44(17) 16_555 . yes
O1 Si2 O2 111.18(18) 16_555 6_555 yes
O1 Al1 O1 109.48(8) . 4_665 yes
O1 Al1 O1 95.77(7) 4_665 10_555 yes
O1 Al1 O1 109.48(9) 7_665 10_555 yes
O1 Al1 O1 124.46(6) . 10_555 yes
O1 Al1 O1 124.46(6) 4_665 7_665 yes
O1 Al1 O1 95.77(7) . 7_665 yes
O1 Al2 O2 109.44(17) . . yes
O1 Al2 O2 111.18(18) . 6_555 yes
O1 Al2 O2 111.18(18) 16_555 6_555 yes
O1 Al2 O1 107.8(2) . 16_555 yes
O2 Al2 O2 107.9(3) . 6_555 yes
O1 Al2 O2 109.44(17) 16_555 . yes
O1 Mg O1 75.12(7) 2_555 8_565 yes
O1 Mg O1 86.57(6) 2_555 10_555 yes
O1 Mg O1 172.57(6) 2_555 12_665 yes
O1 Mg O1 99.35(7) 2_555 6_565 yes
O1 Mg O1 99.35(7) 2_555 4_665 yes
O1 Mg O1 86.57(8) 6_565 8_565 yes
O1 Mg O1 172.57(7) 6_565 10_555 yes
O1 Mg O1 75.12(7) 6_565 12_665 yes
O1 Mg O1 99.35(7) 4_665 6_565 yes
O1 Mg O1 172.57(7) 4_665 8_565 yes
O1 Mg O1 75.12(7) 4_665 10_555 yes
O1 Mg O1 86.57(6) 4_665 12_665 yes
O1 Mg O1 99.35(7) 8_565 10_555 yes
O1 Mg O1 99.35(6) 8_565 12_665 yes
O1 Mg O1 99.35(6) 10_555 12_665 yes
Si1 O1 Mg 94.55(8) . 2_655 yes
Si2 O1 Mg 135.95(17) . 2_655 yes
Al1 O1 Mg 94.55(8) . 2_655 yes
Al2 O1 Mg 135.95(17) . 2_655 yes
Al2 O2 Al2 167.9(3) . 2_555 yes

loop_
_geom_bond_atom_site_label_1
_geom_bond_atom_site_label_2
_geom_bond_distance
_geom_bond_site_symmetry_2
_geom_bond_publ_flag
Si1 O1 1.7311(17) 4_665 yes
Si1 O1 1.731(2) 7_665 yes
Si1 O1 1.731(2) 10_555 yes
Si1 O1 1.7311(17) . yes
Si2 O1 1.686(3) . yes
Si2 O2 1.646(5) 6_555 yes
Si2 O1 1.686(3) 16_555 yes
Si2 O2 1.636(5) . yes
Al1 O1 1.7311(17) . yes
Al1 O1 1.7311(17) 4_665 yes
Al1 O1 1.731(2) 7_665 yes
Al1 O1 1.731(2) 10_555 yes
Al2 O1 1.686(3) . yes
Al2 O2 1.636(5) . yes
Al2 O1 1.686(3) 16_555 yes
Al2 O2 1.646(5) 6_555 yes
Mg O1 2.1066(15) 4_665 yes
Mg O1 2.1066(18) 6_565 yes
Mg O1 2.1066(15) 2_555 yes
Mg O1 2.1066(15) 10_555 yes
Mg O1 2.1066(17) 12_665 yes
Mg O1 2.107(2) 8_565 yes

loop_
_geom_torsion_atom_site_label_1
_geom_torsion_atom_site_label_2
_geom_torsion_atom_site_label_3
_geom_torsion_atom_site_label_4
_geom_torsion
_geom_torsion_site_symmetry_1
_geom_torsion_site_symmetry_3
_geom_torsion_publ_flag
O1 Al1 O1 Al2 -45.6(2) 4_665 . no
O1 Al1 O1 Al2 -175.32(18) 7_665 . no
O1 Al1 O1 Al2 66.3(2) 10_555 . no
O1 Al1 O1 Mg 129.72(7) . 4_665 no
O1 Al1 O1 Mg -118.42(7) . 10_555 no
O2 Al2 O1 Al1 -20.6(3) . . no
O1 Al2 O1 Al1 98.3(2) 16_555 . no
